data_7718688
loop_
_publ_author_name
'Belova, Svetlana A.'
'Belov, Alexander S.'
'Bugaenko, Margarita G.'
'Danshina, Anastasia A.'
'Dmitriev, Alexey I.'
'Zhidkov, Mikhail V.'
'Korchagin, Denis V.'
'Voloshin, Yan Z.'

_publ_section_title
;
 First pyridyl-terminated trigonal-prismatic cobalt(II) cage-like complex
 as prospective N-donor highly paramagnetic three-dimensional ligand and
 probe.
;
_journal_issue 22
_journal_name_full 'Dalton transactions (Cambridge, England : 2003)'
_journal_page_first 8783
_journal_page_last 8787
_journal_paper_doi 10.1039/d5dt00649j
_journal_volume 54
_journal_year 2025
_chemical_formula_moiety 'C20 H22 B Co N10 O3, C H Cl3, Cl'
_chemical_formula_sum 'C21 H23 B Cl4 Co N10 O3'
_chemical_formula_weight 675.03
_space_group_crystal_system monoclinic
_space_group_IT_number 14
_space_group_name_Hall '-P 2ybc'
_space_group_name_H-M_alt 'P 1 21/c 1'
_atom_sites_solution_hydrogens mixed
_audit_creation_date 2025-01-09
_audit_creation_method
;
Olex2 1.5
(compiled 2024.02.16 svn.r378c4104 for OlexSys, GUI svn.r6928)
;
_audit_update_record
;
2025-01-10 deposited with the CCDC.	2025-05-13 downloaded from the CCDC.
;
_cell_angle_alpha 90
_cell_angle_beta 96.665(3)
_cell_angle_gamma 90
_cell_formula_units_Z 4
_cell_length_a 15.3889(17)
_cell_length_b 8.0081(9)
_cell_length_c 22.785(3)
_cell_measurement_reflns_used 6583
_cell_measurement_temperature 120(2)
_cell_measurement_theta_max 30.16
_cell_measurement_theta_min 2.55
_cell_volume 2789.0(6)
_computing_molecular_graphics 'Olex2 1.5 (Dolomanov et al., 2009)'
_computing_publication_material 'Olex2 1.5 (Dolomanov et al., 2009)'
_computing_structure_refinement 'XL  (Sheldrick, 2008)'
_diffrn_ambient_temperature 120.15
_diffrn_measured_fraction_theta_full 0.997
_diffrn_measured_fraction_theta_max 0.996
_diffrn_measurement_device_type 'Bruker APEX-II CCD'
_diffrn_radiation_type MoK\a
_diffrn_radiation_wavelength 0.71073
_diffrn_reflns_av_R_equivalents 0.0472
_diffrn_reflns_av_unetI/netI 0.0485
_diffrn_reflns_Laue_measured_fraction_full 0.997
_diffrn_reflns_Laue_measured_fraction_max 0.996
_diffrn_reflns_limit_h_max 20
_diffrn_reflns_limit_h_min -19
_diffrn_reflns_limit_k_max 10
_diffrn_reflns_limit_k_min -10
_diffrn_reflns_limit_l_max 30
_diffrn_reflns_limit_l_min -29
_diffrn_reflns_number 20009
_diffrn_reflns_point_group_measured_fraction_full 0.997
_diffrn_reflns_point_group_measured_fraction_max 0.996
_diffrn_reflns_theta_full 25.242
_diffrn_reflns_theta_max 27.999
_diffrn_reflns_theta_min 1.332
_exptl_absorpt_coefficient_mu 1.044
_exptl_absorpt_correction_T_max 0.7461
_exptl_absorpt_correction_T_min 0.6471
_exptl_absorpt_correction_type multi-scan
_exptl_absorpt_process_details
;
SADABS-2008/1 (Bruker,2008) was used for absorption correction.
wR2(int) was 0.0710 before and 0.0612 after correction.
The Ratio of minimum to maximum transmission is 0.8673.
The \l/2 correction factor is 0.0015.
;
_exptl_crystal_colour blue
_exptl_crystal_colour_primary blue
_exptl_crystal_density_diffrn 1.608
_exptl_crystal_description prism
_exptl_crystal_F_000 1372
_exptl_crystal_size_max 0.14
_exptl_crystal_size_mid 0.13
_exptl_crystal_size_min 0.11
_refine_diff_density_max 1.023
_refine_diff_density_min -1.035
_refine_diff_density_rms 0.140
_refine_ls_extinction_method none
_refine_ls_goodness_of_fit_ref 1.060
_refine_ls_hydrogen_treatment constr
_refine_ls_matrix_type full
_refine_ls_number_parameters 364
_refine_ls_number_reflns 6704
_refine_ls_number_restraints 0
_refine_ls_restrained_S_all 1.060
_refine_ls_R_factor_all 0.0736
_refine_ls_R_factor_gt 0.0604
_refine_ls_shift/su_max 0.001
_refine_ls_shift/su_mean 0.000
_refine_ls_structure_factor_coef Fsqd
_refine_ls_weighting_details 'w=1/[\s^2^(Fo^2^)+(0.0906P)^2^+7.6559P] where P=(Fo^2^+2Fc^2^)/3'
_refine_ls_weighting_scheme calc
_refine_ls_wR_factor_gt 0.1653
_refine_ls_wR_factor_ref 0.1774
_reflns_Friedel_coverage 0.000
_reflns_number_gt 5450
_reflns_number_total 6704
_reflns_threshold_expression 'I > 2\s(I)'
_cod_data_source_file d5dt00649j2.cif
_cod_data_source_block '[Co(PzOx)3(BC5H4N)Cl]_CHCl3'
_cod_depositor_comments 'Adding full bibliography for 7718688.cif.'
_cod_original_cell_volume 2788.9(5)
_cod_database_code 7718688
_shelxl_version_number 2014/6
_shelx_space_group_comment
;
The symmetry employed for this shelxl refinement is uniquely defined
by the following loop, which should always be used as a source of
symmetry information in preference to the above space-group names.
They are only intended as comments.
;
_shelx_estimated_absorpt_t_max 0.894
_shelx_estimated_absorpt_t_min 0.868
_olex2_refinement_description
;
1. Fixed Uiso
 At 1.2 times of:
  All C(H) groups, All N(H) groups
 At 1.5 times of:
  All C(H,H,H) groups
2.a Riding coordinates:
 N3(H3), N6(H6), N9(H9A)
2.b Ternary CH refined with riding coordinates:
 C1S(H1S)
2.c Aromatic/amide H refined with riding coordinates:
 C4(H4), C5(H5), C9(H9), C10(H10), C14(H14), C15(H15), C17(H17), C18(H18),
 C19(H19), C20(H20)
2.d Idealised Me refined as rotating group:
 C1(H1A,H1B,H1C), C6(H6A,H6B,H6C), C11(H11A,H11B,H11C)
;
_olex2_submission_special_instructions 'No special instructions were received'

loop_
_space_group_symop_operation_xyz
'x, y, z'
'-x, y+1/2, -z+1/2'
'-x, -y, -z'
'x, -y-1/2, z-1/2'

loop_
_atom_site_label
_atom_site_type_symbol
_atom_site_fract_x
_atom_site_fract_y
_atom_site_fract_z
_atom_site_U_iso_or_equiv
_atom_site_adp_type
_atom_site_occupancy
_atom_site_site_symmetry_order
_atom_site_calc_flag
_atom_site_refinement_flags_posn
_atom_site_refinement_flags_adp
_atom_site_refinement_flags_occupancy
_atom_site_disorder_assembly
_atom_site_disorder_group
B1 B 0.6344(2) 0.3786(5) 0.45588(16) 0.0155(7) Uani 1 1 d . . . . .
C1 C 0.8718(3) 0.1941(6) 0.40400(17) 0.0288(8) Uani 1 1 d . . . . .
H1A H 0.8143 0.1702 0.3825 0.043 Uiso 1 1 calc R U . . .
H1B H 0.9058 0.0906 0.4092 0.043 Uiso 1 1 calc R U . . .
H1C H 0.9028 0.2746 0.3816 0.043 Uiso 1 1 calc R U . . .
C2 C 0.8605(2) 0.2656(4) 0.46305(15) 0.0184(7) Uani 1 1 d . . . . .
C3 C 0.9350(2) 0.2851(4) 0.50898(15) 0.0179(6) Uani 1 1 d . . . . .
C4 C 1.0604(2) 0.2937(6) 0.56459(18) 0.0298(9) Uani 1 1 d . . . . .
H4 H 1.1205 0.2841 0.5794 0.036 Uiso 1 1 calc R U . . .
C5 C 1.0231(2) 0.2457(5) 0.50934(17) 0.0273(8) Uani 1 1 d . . . . .
H5 H 1.0512 0.1968 0.4785 0.033 Uiso 1 1 calc R U . . .
C6 C 0.6697(3) 0.8987(5) 0.48209(19) 0.0311(9) Uani 1 1 d . . . . .
H6A H 0.6616 0.8679 0.4402 0.047 Uiso 1 1 calc R U . . .
H6B H 0.7021 1.0041 0.4870 0.047 Uiso 1 1 calc R U . . .
H6C H 0.6124 0.9120 0.4963 0.047 Uiso 1 1 calc R U . . .
C7 C 0.7198(2) 0.7648(4) 0.51667(15) 0.0174(6) Uani 1 1 d . . . . .
C8 C 0.7880(2) 0.8039(4) 0.56484(14) 0.0162(6) Uani 1 1 d . . . . .
C9 C 0.8841(2) 0.9125(4) 0.63321(16) 0.0215(7) Uani 1 1 d . . . . .
H9 H 0.9195 0.9873 0.6579 0.026 Uiso 1 1 calc R U . . .
C10 C 0.8227(2) 0.9559(4) 0.58700(16) 0.0203(7) Uani 1 1 d . . . . .
H10 H 0.8072 1.0650 0.5732 0.024 Uiso 1 1 calc R U . . .
C11 C 0.5483(2) 0.1637(6) 0.60776(18) 0.0285(8) Uani 1 1 d . . . . .
H11A H 0.5399 0.0692 0.5804 0.043 Uiso 1 1 calc R U . . .
H11B H 0.5036 0.2486 0.5966 0.043 Uiso 1 1 calc R U . . .
H11C H 0.5433 0.1252 0.6480 0.043 Uiso 1 1 calc R U . . .
C12 C 0.6375(2) 0.2378(4) 0.60512(15) 0.0191(7) Uani 1 1 d . . . . .
C13 C 0.7044(2) 0.2400(4) 0.65589(15) 0.0181(7) Uani 1 1 d . . . . .
C14 C 0.7920(2) 0.1952(5) 0.73742(16) 0.0256(8) Uani 1 1 d . . . . .
H14 H 0.8167 0.1580 0.7753 0.031 Uiso 1 1 calc R U . . .
C15 C 0.7098(2) 0.1568(5) 0.71013(16) 0.0239(7) Uani 1 1 d . . . . .
H15 H 0.6666 0.0891 0.7249 0.029 Uiso 1 1 calc R U . . .
C16 C 0.5583(2) 0.3437(4) 0.40260(15) 0.0169(6) Uani 1 1 d . . . . .
C17 C 0.5748(3) 0.2913(6) 0.34667(17) 0.0303(9) Uani 1 1 d . . . . .
H17 H 0.6334 0.2813 0.3379 0.036 Uiso 1 1 calc R U . . .
C18 C 0.5064(3) 0.2537(7) 0.30382(18) 0.0362(10) Uani 1 1 d . . . . .
H18 H 0.5203 0.2183 0.2662 0.043 Uiso 1 1 calc R U . . .
C19 C 0.4063(3) 0.3190(6) 0.36452(17) 0.0299(9) Uani 1 1 d . . . . .
H19 H 0.3469 0.3320 0.3712 0.036 Uiso 1 1 calc R U . . .
C20 C 0.4708(2) 0.3586(5) 0.41025(17) 0.0246(8) Uani 1 1 d . . . . .
H20 H 0.4547 0.3961 0.4470 0.030 Uiso 1 1 calc R U . . .
Co1 Co 0.78535(3) 0.43264(5) 0.56437(2) 0.01426(14) Uani 1 1 d . . . . .
N1 N 0.78849(18) 0.3186(3) 0.47946(12) 0.0162(6) Uani 1 1 d . . . . .
N2 N 0.91884(19) 0.3522(4) 0.56048(13) 0.0190(6) Uani 1 1 d . . . . .
N3 N 0.99698(19) 0.3566(4) 0.59390(14) 0.0228(6) Uani 1 1 d . . . . .
H3 H 1.0030 0.3943 0.6299 0.027 Uiso 1 1 d R U . . .
N4 N 0.70808(18) 0.6067(4) 0.50882(12) 0.0156(5) Uani 1 1 d . . . . .
N5 N 0.82609(18) 0.6749(3) 0.59565(12) 0.0162(6) Uani 1 1 d . . . . .
N6 N 0.8848(2) 0.7443(4) 0.63702(13) 0.0198(6) Uani 1 1 d . . . . .
H6 H 0.9299 0.6946 0.6632 0.024 Uiso 1 1 d R U . . .
N7 N 0.66394(18) 0.3028(3) 0.55890(12) 0.0159(5) Uani 1 1 d . . . . .
N8 N 0.77838(19) 0.3250(4) 0.65047(12) 0.0180(6) Uani 1 1 d . . . . .
N9 N 0.8310(2) 0.2940(4) 0.70097(13) 0.0199(6) Uani 1 1 d . . . . .
H9A H 0.8889 0.3362 0.7087 0.024 Uiso 1 1 d R U . . .
N10 N 0.4233(2) 0.2639(5) 0.31181(14) 0.0310(8) Uani 1 1 d . . . . .
O1 O 0.71585(15) 0.3043(3) 0.43828(10) 0.0179(5) Uani 1 1 d . . . . .
O2 O 0.64286(16) 0.5627(3) 0.46471(10) 0.0185(5) Uani 1 1 d . . . . .
O3 O 0.60413(15) 0.2974(3) 0.50867(10) 0.0191(5) Uani 1 1 d . . . . .
C1S C 0.2742(3) 0.2768(6) 0.20744(19) 0.0329(9) Uani 1 1 d . . . . .
H1S H 0.3068 0.2386 0.2456 0.039 Uiso 1 1 calc R U . . .
Cl1S Cl 0.32856(9) 0.45164(17) 0.18206(6) 0.0500(3) Uani 1 1 d . . . . .
Cl2S Cl 0.27274(9) 0.11274(16) 0.15584(5) 0.0432(3) Uani 1 1 d . . . . .
Cl3S Cl 0.16758(8) 0.33122(17) 0.22020(5) 0.0422(3) Uani 1 1 d . . . . .
Cl1 Cl 1.00374(6) 0.51020(11) 0.71936(4) 0.0233(2) Uani 1 1 d . . . . .

loop_
_atom_site_aniso_label
_atom_site_aniso_U_11
_atom_site_aniso_U_22
_atom_site_aniso_U_33
_atom_site_aniso_U_23
_atom_site_aniso_U_13
_atom_site_aniso_U_12
B1 0.0158(17) 0.0124(16) 0.0179(16) -0.0009(13) -0.0004(13) 0.0000(14)
C1 0.0236(19) 0.038(2) 0.0240(18) -0.0079(16) 0.0010(14) 0.0058(17)
C2 0.0169(16) 0.0160(15) 0.0220(16) -0.0010(12) 0.0012(13) 0.0005(13)
C3 0.0143(16) 0.0177(16) 0.0212(16) 0.0003(12) 0.0007(12) 0.0013(13)
C4 0.0146(18) 0.038(2) 0.036(2) -0.0049(18) 0.0002(15) 0.0022(16)
C5 0.0199(19) 0.034(2) 0.0279(19) -0.0043(16) 0.0026(14) 0.0042(16)
C6 0.039(2) 0.0137(17) 0.036(2) -0.0002(15) -0.0142(17) 0.0058(16)
C7 0.0181(16) 0.0117(15) 0.0221(16) 0.0010(12) 0.0007(13) 0.0026(12)
C8 0.0175(16) 0.0101(14) 0.0209(16) -0.0028(12) 0.0022(12) -0.0001(12)
C9 0.0223(18) 0.0148(16) 0.0274(18) -0.0056(13) 0.0025(14) -0.0020(13)
C10 0.0227(18) 0.0118(15) 0.0262(17) -0.0035(13) 0.0019(14) -0.0005(13)
C11 0.0176(18) 0.037(2) 0.0300(19) 0.0090(16) -0.0002(14) -0.0054(16)
C12 0.0170(16) 0.0192(16) 0.0209(16) 0.0009(13) 0.0005(13) -0.0001(13)
C13 0.0176(16) 0.0170(16) 0.0196(16) 0.0015(12) 0.0011(12) 0.0022(13)
C14 0.0227(18) 0.033(2) 0.0205(17) 0.0038(15) -0.0007(14) 0.0023(16)
C15 0.0201(18) 0.0288(19) 0.0227(17) 0.0060(14) 0.0018(13) 0.0005(15)
C16 0.0175(16) 0.0119(14) 0.0204(15) 0.0013(12) -0.0014(12) -0.0007(12)
C17 0.0162(18) 0.048(3) 0.0266(19) -0.0076(17) 0.0029(14) -0.0026(17)
C18 0.026(2) 0.059(3) 0.0232(19) -0.0097(19) 0.0009(15) -0.002(2)
C19 0.0188(18) 0.041(2) 0.0281(19) -0.0049(17) -0.0035(14) 0.0008(17)
C20 0.0208(18) 0.0276(19) 0.0248(17) -0.0057(14) 0.0000(14) 0.0014(15)
Co1 0.0139(2) 0.0101(2) 0.0183(2) -0.00041(15) -0.00047(16) 0.00026(16)
N1 0.0142(13) 0.0123(13) 0.0212(14) -0.0002(10) -0.0019(10) 0.0001(10)
N2 0.0170(14) 0.0161(14) 0.0233(14) -0.0026(11) -0.0005(11) 0.0005(11)
N3 0.0165(14) 0.0260(16) 0.0247(15) -0.0059(12) -0.0028(11) 0.0029(12)
N4 0.0141(13) 0.0135(13) 0.0183(13) -0.0015(10) -0.0023(10) 0.0021(10)
N5 0.0152(13) 0.0124(13) 0.0201(13) -0.0010(10) -0.0021(10) 0.0002(11)
N6 0.0194(15) 0.0175(14) 0.0213(14) -0.0030(11) -0.0032(11) -0.0001(12)
N7 0.0148(13) 0.0140(13) 0.0176(13) 0.0010(10) -0.0034(10) 0.0013(11)
N8 0.0196(14) 0.0154(13) 0.0178(13) -0.0015(10) -0.0024(11) 0.0006(11)
N9 0.0178(14) 0.0213(15) 0.0199(14) -0.0006(11) -0.0010(11) 0.0003(12)
N10 0.0272(18) 0.041(2) 0.0227(16) -0.0038(14) -0.0045(13) -0.0031(15)
O1 0.0124(11) 0.0191(12) 0.0213(12) -0.0033(9) -0.0025(9) 0.0023(9)
O2 0.0205(12) 0.0128(11) 0.0204(11) -0.0013(9) -0.0056(9) -0.0014(9)
O3 0.0163(12) 0.0217(12) 0.0178(11) 0.0019(9) -0.0049(9) -0.0023(10)
C1S 0.030(2) 0.034(2) 0.033(2) 0.0020(17) -0.0024(16) 0.0002(18)
Cl1S 0.0458(7) 0.0468(7) 0.0575(8) 0.0091(6) 0.0067(6) -0.0081(6)
Cl2S 0.0519(7) 0.0414(6) 0.0360(6) -0.0066(5) 0.0040(5) 0.0130(5)
Cl3S 0.0352(6) 0.0487(7) 0.0439(6) -0.0096(5) 0.0091(5) 0.0009(5)
Cl1 0.0196(4) 0.0228(4) 0.0257(4) -0.0025(3) -0.0054(3) 0.0011(3)

loop_
_atom_type_symbol
_atom_type_description
_atom_type_scat_dispersion_real
_atom_type_scat_dispersion_imag
_atom_type_scat_source
C C 0.0033 0.0016 'International Tables Vol C Tables 4.2.6.8 and 6.1.1.4'
H H 0.0000 0.0000 'International Tables Vol C Tables 4.2.6.8 and 6.1.1.4'
B B 0.0013 0.0007 'International Tables Vol C Tables 4.2.6.8 and 6.1.1.4'
Cl Cl 0.1484 0.1585 'International Tables Vol C Tables 4.2.6.8 and 6.1.1.4'
Co Co 0.3494 0.9721 'International Tables Vol C Tables 4.2.6.8 and 6.1.1.4'
N N 0.0061 0.0033 'International Tables Vol C Tables 4.2.6.8 and 6.1.1.4'
O O 0.0106 0.0060 'International Tables Vol C Tables 4.2.6.8 and 6.1.1.4'

loop_
_geom_angle_atom_site_label_1
_geom_angle_atom_site_label_2
_geom_angle_atom_site_label_3
_geom_angle
_geom_angle_site_symmetry_1
_geom_angle_site_symmetry_3
_geom_angle_publ_flag
O1 B1 C16 106.8(3) . . ?
O1 B1 O2 111.7(3) . . ?
O1 B1 O3 113.3(3) . . ?
O2 B1 C16 108.5(3) . . ?
O3 B1 C16 105.3(3) . . ?
O3 B1 O2 110.7(3) . . ?
H1A C1 H1B 109.5 . . ?
H1A C1 H1C 109.5 . . ?
H1B C1 H1C 109.5 . . ?
C2 C1 H1A 109.5 . . ?
C2 C1 H1B 109.5 . . ?
C2 C1 H1C 109.5 . . ?
C3 C2 C1 121.4(3) . . ?
N1 C2 C1 125.8(3) . . ?
N1 C2 C3 112.8(3) . . ?
C5 C3 C2 131.3(3) . . ?
N2 C3 C2 117.3(3) . . ?
N2 C3 C5 111.4(3) . . ?
C5 C4 H4 126.0 . . ?
N3 C4 H4 126.0 . . ?
N3 C4 C5 108.1(3) . . ?
C3 C5 H5 127.9 . . ?
C4 C5 C3 104.1(3) . . ?
C4 C5 H5 127.9 . . ?
H6A C6 H6B 109.5 . . ?
H6A C6 H6C 109.5 . . ?
H6B C6 H6C 109.5 . . ?
C7 C6 H6A 109.5 . . ?
C7 C6 H6B 109.5 . . ?
C7 C6 H6C 109.5 . . ?
C8 C7 C6 121.7(3) . . ?
N4 C7 C6 125.3(3) . . ?
N4 C7 C8 113.0(3) . . ?
C10 C8 C7 131.9(3) . . ?
N5 C8 C7 117.4(3) . . ?
N5 C8 C10 110.8(3) . . ?
C10 C9 H9 126.2 . . ?
N6 C9 H9 126.2 . . ?
N6 C9 C10 107.6(3) . . ?
C8 C10 H10 127.6 . . ?
C9 C10 C8 104.8(3) . . ?
C9 C10 H10 127.6 . . ?
H11A C11 H11B 109.5 . . ?
H11A C11 H11C 109.5 . . ?
H11B C11 H11C 109.5 . . ?
C12 C11 H11A 109.5 . . ?
C12 C11 H11B 109.5 . . ?
C12 C11 H11C 109.5 . . ?
C13 C12 C11 122.5(3) . . ?
N7 C12 C11 124.9(3) . . ?
N7 C12 C13 112.6(3) . . ?
C15 C13 C12 131.4(3) . . ?
N8 C13 C12 117.5(3) . . ?
N8 C13 C15 111.0(3) . . ?
C15 C14 H14 126.1 . . ?
N9 C14 H14 126.1 . . ?
N9 C14 C15 107.8(3) . . ?
C13 C15 H15 127.7 . . ?
C14 C15 C13 104.5(3) . . ?
C14 C15 H15 127.7 . . ?
C17 C16 B1 123.3(3) . . ?
C20 C16 B1 121.6(3) . . ?
C20 C16 C17 115.1(3) . . ?
C16 C17 H17 119.8 . . ?
C18 C17 C16 120.5(4) . . ?
C18 C17 H17 119.8 . . ?
C17 C18 H18 117.9 . . ?
N10 C18 C17 124.1(4) . . ?
N10 C18 H18 117.9 . . ?
C20 C19 H19 118.2 . . ?
N10 C19 H19 118.2 . . ?
N10 C19 C20 123.6(4) . . ?
C16 C20 C19 120.5(3) . . ?
C16 C20 H20 119.8 . . ?
C19 C20 H20 119.8 . . ?
N1 Co1 N2 73.47(11) . . ?
N1 Co1 N4 79.26(11) . . ?
N1 Co1 N8 131.21(11) . . ?
N4 Co1 N2 129.22(11) . . ?
N4 Co1 N8 135.48(11) . . ?
N5 Co1 N1 130.65(11) . . ?
N5 Co1 N2 92.33(11) . . ?
N5 Co1 N4 74.22(11) . . ?
N5 Co1 N8 95.92(11) . . ?
N7 Co1 N1 81.41(11) . . ?
N7 Co1 N2 133.07(11) . . ?
N7 Co1 N4 81.97(11) . . ?
N7 Co1 N5 133.21(11) . . ?
N7 Co1 N8 73.87(11) . . ?
N8 Co1 N2 93.79(11) . . ?
C2 N1 Co1 121.0(2) . . ?
C2 N1 O1 115.7(3) . . ?
O1 N1 Co1 123.2(2) . . ?
C3 N2 Co1 115.4(2) . . ?
C3 N2 N3 105.2(3) . . ?
N3 N2 Co1 139.3(2) . . ?
C4 N3 N2 111.2(3) . . ?
C4 N3 H3 126.6 . . ?
N2 N3 H3 122.2 . . ?
C7 N4 Co1 119.8(2) . . ?
C7 N4 O2 115.4(3) . . ?
O2 N4 Co1 124.7(2) . . ?
C8 N5 Co1 115.5(2) . . ?
C8 N5 N6 105.4(3) . . ?
N6 N5 Co1 139.0(2) . . ?
C9 N6 H6 117.4 . . ?
N5 N6 C9 111.5(3) . . ?
N5 N6 H6 130.5 . . ?
C12 N7 Co1 120.7(2) . . ?
C12 N7 O3 115.0(3) . . ?
O3 N7 Co1 124.0(2) . . ?
C13 N8 Co1 114.7(2) . . ?
C13 N8 N9 105.0(3) . . ?
N9 N8 Co1 139.5(2) . . ?
C14 N9 N8 111.7(3) . . ?
C14 N9 H9A 125.0 . . ?
N8 N9 H9A 123.3 . . ?
C18 N10 C19 116.2(3) . . ?
N1 O1 B1 115.2(2) . . ?
N4 O2 B1 113.3(2) . . ?
N7 O3 B1 114.4(2) . . ?
Cl1S C1S H1S 108.5 . . ?
Cl2S C1S H1S 108.5 . . ?
Cl2S C1S Cl1S 110.1(2) . . ?
Cl3S C1S H1S 108.5 . . ?
Cl3S C1S Cl1S 110.3(2) . . ?
Cl3S C1S Cl2S 110.9(2) . . ?

loop_
_geom_bond_atom_site_label_1
_geom_bond_atom_site_label_2
_geom_bond_distance
_geom_bond_site_symmetry_2
_geom_bond_publ_flag
B1 C16 1.611(5) . ?
B1 O1 1.484(4) . ?
B1 O2 1.491(4) . ?
B1 O3 1.489(4) . ?
C1 H1A 0.9800 . ?
C1 H1B 0.9800 . ?
C1 H1C 0.9800 . ?
C1 C2 1.491(5) . ?
C2 C3 1.468(5) . ?
C2 N1 1.282(4) . ?
C3 C5 1.392(5) . ?
C3 N2 1.340(4) . ?
C4 H4 0.9500 . ?
C4 C5 1.376(6) . ?
C4 N3 1.343(5) . ?
C5 H5 0.9500 . ?
C6 H6A 0.9800 . ?
C6 H6B 0.9800 . ?
C6 H6C 0.9800 . ?
C6 C7 1.491(5) . ?
C7 C8 1.462(5) . ?
C7 N4 1.289(4) . ?
C8 C10 1.400(5) . ?
C8 N5 1.344(4) . ?
C9 H9 0.9500 . ?
C9 C10 1.375(5) . ?
C9 N6 1.350(5) . ?
C10 H10 0.9500 . ?
C11 H11A 0.9800 . ?
C11 H11B 0.9800 . ?
C11 H11C 0.9800 . ?
C11 C12 1.502(5) . ?
C12 C13 1.457(5) . ?
C12 N7 1.283(4) . ?
C13 C15 1.398(5) . ?
C13 N8 1.345(5) . ?
C14 H14 0.9500 . ?
C14 C15 1.377(5) . ?
C14 N9 1.338(5) . ?
C15 H15 0.9500 . ?
C16 C17 1.393(5) . ?
C16 C20 1.383(5) . ?
C17 H17 0.9500 . ?
C17 C18 1.383(5) . ?
C18 H18 0.9500 . ?
C18 N10 1.314(5) . ?
C19 H19 0.9500 . ?
C19 C20 1.389(5) . ?
C19 N10 1.334(5) . ?
C20 H20 0.9500 . ?
Co1 N1 2.145(3) . ?
Co1 N2 2.164(3) . ?
Co1 N4 2.147(3) . ?
Co1 N5 2.136(3) . ?
Co1 N7 2.129(3) . ?
Co1 N8 2.157(3) . ?
N1 O1 1.378(3) . ?
N2 N3 1.347(4) . ?
N3 H3 0.8684 . ?
N4 O2 1.381(4) . ?
N5 N6 1.348(4) . ?
N6 H6 0.9481 . ?
N7 O3 1.384(3) . ?
N8 N9 1.351(4) . ?
N9 H9A 0.9505 . ?
C1S H1S 1.0000 . ?
C1S Cl1S 1.763(5) . ?
C1S Cl2S 1.762(5) . ?
C1S Cl3S 1.753(5) . ?

loop_
_geom_torsion_atom_site_label_1
_geom_torsion_atom_site_label_2
_geom_torsion_atom_site_label_3
_geom_torsion_atom_site_label_4
_geom_torsion
_geom_torsion_site_symmetry_1
_geom_torsion_site_symmetry_2
_geom_torsion_site_symmetry_3
_geom_torsion_site_symmetry_4
_geom_torsion_publ_flag
B1 C16 C17 C18 176.1(4) . . . . ?
B1 C16 C20 C19 -176.5(4) . . . . ?
C1 C2 C3 C5 -0.6(6) . . . . ?
C1 C2 C3 N2 179.3(3) . . . . ?
C1 C2 N1 Co1 -176.0(3) . . . . ?
C1 C2 N1 O1 1.0(5) . . . . ?
C2 C3 C5 C4 179.7(4) . . . . ?
C2 C3 N2 Co1 -3.2(4) . . . . ?
C2 C3 N2 N3 -179.6(3) . . . . ?
C2 N1 O1 B1 -175.1(3) . . . . ?
C3 C2 N1 Co1 2.8(4) . . . . ?
C3 C2 N1 O1 179.8(3) . . . . ?
C3 N2 N3 C4 -0.2(4) . . . . ?
C5 C3 N2 Co1 176.7(3) . . . . ?
C5 C3 N2 N3 0.3(4) . . . . ?
C5 C4 N3 N2 0.1(5) . . . . ?
C6 C7 C8 C10 -2.8(6) . . . . ?
C6 C7 C8 N5 176.3(3) . . . . ?
C6 C7 N4 Co1 -178.8(3) . . . . ?
C6 C7 N4 O2 -0.5(5) . . . . ?
C7 C8 C10 C9 179.0(4) . . . . ?
C7 C8 N5 Co1 4.0(4) . . . . ?
C7 C8 N5 N6 -179.4(3) . . . . ?
C7 N4 O2 B1 177.7(3) . . . . ?
C8 C7 N4 Co1 0.2(4) . . . . ?
C8 C7 N4 O2 178.5(3) . . . . ?
C8 N5 N6 C9 0.5(4) . . . . ?
C10 C8 N5 Co1 -176.8(2) . . . . ?
C10 C8 N5 N6 -0.2(4) . . . . ?
C10 C9 N6 N5 -0.5(4) . . . . ?
C11 C12 C13 C15 12.7(6) . . . . ?
C11 C12 C13 N8 -173.1(3) . . . . ?
C11 C12 N7 Co1 171.6(3) . . . . ?
C11 C12 N7 O3 -1.6(5) . . . . ?
C12 C13 C15 C14 174.0(4) . . . . ?
C12 C13 N8 Co1 -3.0(4) . . . . ?
C12 C13 N8 N9 -174.6(3) . . . . ?
C12 N7 O3 B1 177.9(3) . . . . ?
C13 C12 N7 Co1 -9.5(4) . . . . ?
C13 C12 N7 O3 177.3(3) . . . . ?
C13 N8 N9 C14 -0.7(4) . . . . ?
C15 C13 N8 Co1 172.4(2) . . . . ?
C15 C13 N8 N9 0.7(4) . . . . ?
C15 C14 N9 N8 0.5(4) . . . . ?
C16 B1 O1 N1 -178.5(2) . . . . ?
C16 B1 O2 N4 -178.7(3) . . . . ?
C16 B1 O3 N7 175.5(2) . . . . ?
C16 C17 C18 N10 0.1(8) . . . . ?
C17 C16 C20 C19 1.4(6) . . . . ?
C17 C18 N10 C19 2.0(7) . . . . ?
C20 C16 C17 C18 -1.8(6) . . . . ?
C20 C19 N10 C18 -2.4(7) . . . . ?
Co1 N1 O1 B1 1.8(4) . . . . ?
Co1 N2 N3 C4 -175.2(3) . . . . ?
Co1 N4 O2 B1 -4.0(4) . . . . ?
Co1 N5 N6 C9 175.8(3) . . . . ?
Co1 N7 O3 B1 5.0(4) . . . . ?
Co1 N8 N9 C14 -169.0(3) . . . . ?
N1 C2 C3 C5 -179.5(4) . . . . ?
N1 C2 C3 N2 0.4(5) . . . . ?
N2 C3 C5 C4 -0.2(5) . . . . ?
N3 C4 C5 C3 0.1(5) . . . . ?
N4 C7 C8 C10 178.2(4) . . . . ?
N4 C7 C8 N5 -2.8(5) . . . . ?
N5 C8 C10 C9 -0.1(4) . . . . ?
N6 C9 C10 C8 0.4(4) . . . . ?
N7 C12 C13 C15 -166.2(4) . . . . ?
N7 C12 C13 N8 8.0(5) . . . . ?
N8 C13 C15 C14 -0.5(4) . . . . ?
N9 C14 C15 C13 0.0(4) . . . . ?
N10 C19 C20 C16 0.7(7) . . . . ?
O1 B1 C16 C17 -14.2(5) . . . . ?
O1 B1 C16 C20 163.6(3) . . . . ?
O1 B1 O2 N4 -61.1(3) . . . . ?
O1 B1 O3 N7 59.1(4) . . . . ?
O2 B1 C16 C17 106.4(4) . . . . ?
O2 B1 C16 C20 -75.8(4) . . . . ?
O2 B1 O1 N1 62.9(3) . . . . ?
O2 B1 O3 N7 -67.3(3) . . . . ?
O3 B1 C16 C17 -135.0(4) . . . . ?
O3 B1 C16 C20 42.8(4) . . . . ?
O3 B1 O1 N1 -63.0(4) . . . . ?
O3 B1 O2 N4 66.2(3) . . . . ?
